data_7706541
loop_
_publ_author_name
'Mikhaylov, Vladimir N.'
'Kazakov, Igor V.'
'Parfeniuk, Tatiana N.'
'Khoroshilova, Olesya V.'
'Scheer, Manfred'
'Timoshkin, Alexey Y.'
'Balova, Irina A.'

_publ_section_title
;
 The carbene transfer to strong Lewis acids: copper is better than silver.
;
_journal_issue 8
_journal_name_full 'Dalton transactions (Cambridge, England : 2003)'
_journal_page_first 2872
_journal_page_last 2879
_journal_paper_doi 10.1039/d1dt00235j
_journal_volume 50
_journal_year 2021
_chemical_formula_moiety 'C54 H72 Ag N4, Cl4 Ga'
_chemical_formula_sum 'C54 H72 Ag Cl4 Ga N4'
_chemical_formula_weight 1096.54
_space_group_crystal_system monoclinic
_space_group_IT_number 15
_space_group_name_Hall '-C 2yc'
_space_group_name_H-M_alt 'C 1 2/c 1'
_atom_sites_solution_hydrogens geom
_atom_sites_solution_primary dual
_audit_creation_date 2020-04-27
_audit_creation_method
;
Olex2 1.2
(compiled 2017.03.28 svn.r3405 for OlexSys, GUI svn.r5337)
;
_audit_update_record
;
2020-04-27 deposited with the CCDC.	2021-02-01 downloaded from the CCDC.
;
_cell_angle_alpha 90
_cell_angle_beta 100.619(2)
_cell_angle_gamma 90
_cell_formula_units_Z 4
_cell_length_a 17.0476(3)
_cell_length_b 18.1781(3)
_cell_length_c 18.1243(3)
_cell_measurement_reflns_used 10239
_cell_measurement_temperature 100(2)
_cell_measurement_theta_max 32.0580
_cell_measurement_theta_min 2.9930
_cell_volume 5520.41(17)
_computing_cell_refinement
;
CrysAlisPro, Agilent Technologies,
Version 1.171.36.32 (release 02-08-2013 CrysAlis171 .NET)
(compiled Aug  2 2013,16:46:58)
;
_computing_data_collection
;
CrysAlisPro, Agilent Technologies,
Version 1.171.36.32 (release 02-08-2013 CrysAlis171 .NET)
(compiled Aug  2 2013,16:46:58)
;
_computing_data_reduction
;
CrysAlisPro, Agilent Technologies,
Version 1.171.36.32 (release 02-08-2013 CrysAlis171 .NET)
(compiled Aug  2 2013,16:46:58)
;
_computing_molecular_graphics 'Olex2 (Dolomanov et al., 2009)'
_computing_publication_material 'Olex2 (Dolomanov et al., 2009)'
_computing_structure_refinement 'ShelXL (Sheldrick, 2015)'
_computing_structure_solution 'ShelXT (Sheldrick, 2015)'
_diffrn_ambient_temperature 100(2)
_diffrn_detector_area_resol_mean 16.2096
_diffrn_measured_fraction_theta_full 0.996
_diffrn_measured_fraction_theta_max 0.900
_diffrn_measurement_details
;
#__ type_ start__ end____ width___ exp.time_
  1 omega  -55.00   29.00   1.0000   31.6300
omega____ theta____ kappa____ phi______ frames
    -      -25.4311   77.0000  120.0000 84

#__ type_ start__ end____ width___ exp.time_
  2 omega  -96.00   15.00   1.0000   31.6300
omega____ theta____ kappa____ phi______ frames
    -      -25.4311  -19.0000  -60.0000 111

#__ type_ start__ end____ width___ exp.time_
  3 omega    3.00   43.00   1.0000   31.6300
omega____ theta____ kappa____ phi______ frames
    -       26.3686  -57.0000  150.0000 40

#__ type_ start__ end____ width___ exp.time_
  4 omega  -92.00  -35.00   1.0000   31.6300
omega____ theta____ kappa____ phi______ frames
    -      -25.4311 -178.0000 -180.0000 57

#__ type_ start__ end____ width___ exp.time_
  5 omega  -63.00  -27.00   1.0000   31.6300
omega____ theta____ kappa____ phi______ frames
    -      -25.4311  -57.0000  150.0000 36

#__ type_ start__ end____ width___ exp.time_
  6 omega  -88.00  -14.00   1.0000   31.6300
omega____ theta____ kappa____ phi______ frames
    -      -25.4311  -57.0000   90.0000 74

#__ type_ start__ end____ width___ exp.time_
  7 omega  -90.00  -63.00   1.0000   31.6300
omega____ theta____ kappa____ phi______ frames
    -      -25.4311  -57.0000   60.0000 27
;
_diffrn_measurement_device_type 'Xcalibur, Eos'
_diffrn_measurement_method '\w scans'
_diffrn_radiation_type MoK\a
_diffrn_radiation_wavelength 0.71073
_diffrn_reflns_av_R_equivalents 0.0289
_diffrn_reflns_av_unetI/netI 0.0323
_diffrn_reflns_Laue_measured_fraction_full 0.996
_diffrn_reflns_Laue_measured_fraction_max 0.900
_diffrn_reflns_limit_h_max 25
_diffrn_reflns_limit_h_min -25
_diffrn_reflns_limit_k_max 27
_diffrn_reflns_limit_k_min -26
_diffrn_reflns_limit_l_max 26
_diffrn_reflns_limit_l_min -25
_diffrn_reflns_number 28813
_diffrn_reflns_point_group_measured_fraction_full 0.996
_diffrn_reflns_point_group_measured_fraction_max 0.900
_diffrn_reflns_theta_full 25.242
_diffrn_reflns_theta_max 32.390
_diffrn_reflns_theta_min 2.998
_exptl_absorpt_coefficient_mu 1.074
_exptl_absorpt_correction_T_max 1.00000
_exptl_absorpt_correction_T_min 0.95511
_exptl_absorpt_correction_type multi-scan
_exptl_absorpt_process_details
;
CrysAlisPro, Agilent Technologies,
Version 1.171.36.32 (release 02-08-2013 CrysAlis171 .NET)
(compiled Aug  2 2013,16:46:58)
Empirical absorption correction using spherical harmonics,
 implemented in SCALE3 ABSPACK scaling algorithm.
;
_exptl_crystal_colour colourless
_exptl_crystal_colour_primary colourless
_exptl_crystal_density_diffrn 1.319
_exptl_crystal_description irregular
_exptl_crystal_F_000 2280
_exptl_crystal_size_max 0.44
_exptl_crystal_size_mid 0.31
_exptl_crystal_size_min 0.26
_refine_diff_density_max 1.674
_refine_diff_density_min -0.928
_refine_diff_density_rms 0.106
_refine_ls_extinction_method none
_refine_ls_goodness_of_fit_ref 1.239
_refine_ls_hydrogen_treatment constr
_refine_ls_matrix_type full
_refine_ls_number_parameters 298
_refine_ls_number_reflns 8917
_refine_ls_number_restraints 0
_refine_ls_restrained_S_all 1.239
_refine_ls_R_factor_all 0.0506
_refine_ls_R_factor_gt 0.0456
_refine_ls_shift/su_max 0.001
_refine_ls_shift/su_mean 0.000
_refine_ls_structure_factor_coef Fsqd
_refine_ls_weighting_details 'w=1/[\s^2^(Fo^2^)+(0.0161P)^2^+30.0903P] where P=(Fo^2^+2Fc^2^)/3'
_refine_ls_weighting_scheme calc
_refine_ls_wR_factor_gt 0.1058
_refine_ls_wR_factor_ref 0.1078
_reflns_Friedel_coverage 0.000
_reflns_number_gt 8162
_reflns_number_total 8917
_reflns_threshold_expression 'I > 2\s(I)'
_cod_data_source_file d1dt00235j2.cif
_cod_data_source_block kaz_gacl4ipr2ag
_cod_depositor_comments 'Adding full bibliography for 7706540--7706543.cif.'
_cod_original_cell_volume 5520.40(17)
_cod_database_code 7706541
_shelx_shelxl_version_number 2014/7
_shelx_space_group_comment
;
The symmetry employed for this shelxl refinement is uniquely defined
by the following loop, which should always be used as a source of
symmetry information in preference to the above space-group names.
They are only intended as comments.
;
_olex2_refinement_description
;
1. Fixed Uiso
 At 1.2 times of:
  All C(H) groups
 At 1.5 times of:
  All C(H,H,H) groups
2.a Ternary CH refined with riding coordinates:
 C00C(H00C), C00I(H00I), C00J(H00J), C00K(H00K)
2.b Aromatic/amide H refined with riding coordinates:
 C008(H008), C00A(H00A), C00E(H00E), C00F(H00F), C00G(H00G), C00N(H00N),
 C00R(H00S), C00S(H00T)
2.c Idealised Me refined as rotating group:
 C00L(H00B,H00D,H00H), C00P(H00L,H00M,H00O), C00Q(H00P,H00Q,H00R), C00T(H00U,
 H00V,H00W), C00U(H00X,H00Y,H), C00V(H00Z,HA,HB), C00W(H00,HC,HD), C00X(H0AA,HE,
 HF)
;
_olex2_date_sample_data_collection 2019-07-02
_olex2_submission_special_instructions 'No special instructions were received'

loop_
_space_group_symop_operation_xyz
'x, y, z'
'-x, y, -z+1/2'
'x+1/2, y+1/2, z'
'-x+1/2, y+1/2, -z+1/2'
'-x, -y, -z'
'x, -y, z-1/2'
'-x+1/2, -y+1/2, -z'
'x+1/2, -y+1/2, z-1/2'

loop_
_atom_site_label
_atom_site_type_symbol
_atom_site_fract_x
_atom_site_fract_y
_atom_site_fract_z
_atom_site_U_iso_or_equiv
_atom_site_adp_type
_atom_site_occupancy
_atom_site_site_symmetry_order
_atom_site_calc_flag
_atom_site_refinement_flags_posn
_atom_site_refinement_flags_adp
_atom_site_refinement_flags_occupancy
_atom_site_disorder_assembly
_atom_site_disorder_group
Ag01 Ag 0.5000 0.73493(2) 0.7500 0.01044(6) Uani 1 2 d S T P . .
Ga02 Ga 0.5000 0.75022(2) 0.2500 0.01817(9) Uani 1 2 d S T P . .
Cl03 Cl 0.43881(5) 0.82029(5) 0.31867(4) 0.03157(17) Uani 1 1 d . . . . .
Cl04 Cl 0.41200(5) 0.68180(5) 0.17897(5) 0.0358(2) Uani 1 1 d . . . . .
N005 N 0.52327(13) 0.67772(12) 0.59206(11) 0.0127(4) Uani 1 1 d . . . . .
N006 N 0.48733(13) 0.79070(12) 0.58444(12) 0.0139(4) Uani 1 1 d . . . . .
C007 C 0.50484(14) 0.73447(13) 0.63455(13) 0.0122(4) Uani 1 1 d . . . . .
C008 C 0.51797(16) 0.69799(15) 0.51735(14) 0.0170(5) Uani 1 1 d . . . . .
H008 H 0.5284 0.6677 0.4775 0.020 Uiso 1 1 calc R . . . .
C009 C 0.63936(15) 0.60305(14) 0.64214(14) 0.0150(4) Uani 1 1 d . . . . .
C00A C 0.49506(16) 0.76943(15) 0.51261(14) 0.0175(5) Uani 1 1 d . . . . .
H00A H 0.4861 0.7991 0.4687 0.021 Uiso 1 1 calc R . . . .
C00B C 0.46927(16) 0.86537(13) 0.60240(14) 0.0144(4) Uani 1 1 d . . . . .
C00C C 0.69356(16) 0.66930(15) 0.64258(16) 0.0193(5) Uani 1 1 d . . . . .
H00C H 0.6609 0.7096 0.6147 0.023 Uiso 1 1 calc R . . . .
C00D C 0.55608(15) 0.60769(13) 0.61979(13) 0.0132(4) Uani 1 1 d . . . . .
C00E C 0.67085(16) 0.53391(15) 0.66533(15) 0.0176(5) Uani 1 1 d . . . . .
H00E H 0.7269 0.5284 0.6808 0.021 Uiso 1 1 calc R . . . .
C00F C 0.53922(16) 0.47963(14) 0.64313(15) 0.0168(5) Uani 1 1 d . . . . .
H00F H 0.5062 0.4377 0.6443 0.020 Uiso 1 1 calc R . . . .
C00G C 0.62143(16) 0.47338(15) 0.66597(15) 0.0177(5) Uani 1 1 d . . . . .
H00G H 0.6440 0.4270 0.6822 0.021 Uiso 1 1 calc R . . . .
C00H C 0.50465(15) 0.54737(14) 0.61837(13) 0.0136(4) Uani 1 1 d . . . . .
C00I C 0.32231(17) 0.83807(16) 0.54922(17) 0.0222(5) Uani 1 1 d . . . . .
H00I H 0.3429 0.7864 0.5526 0.027 Uiso 1 1 calc R . . . .
C00J C 0.41492(15) 0.55421(14) 0.59439(14) 0.0152(4) Uani 1 1 d . . . . .
H00J H 0.4029 0.6020 0.5673 0.018 Uiso 1 1 calc R . . . .
C00K C 0.61923(17) 0.88707(16) 0.64313(16) 0.0218(5) Uani 1 1 d . . . . .
H00K H 0.6201 0.8327 0.6519 0.026 Uiso 1 1 calc R . . . .
C00L C 0.37933(17) 0.49188(16) 0.54197(16) 0.0216(5) Uani 1 1 d . . . . .
H00B H 0.4060 0.4901 0.4985 0.032 Uiso 1 1 calc GR . . . .
H00D H 0.3221 0.5006 0.5249 0.032 Uiso 1 1 calc GR . . . .
H00H H 0.3871 0.4449 0.5689 0.032 Uiso 1 1 calc GR . . . .
C00M C 0.38969(17) 0.88836(15) 0.58559(15) 0.0183(5) Uani 1 1 d . . . . .
C00N C 0.51396(19) 0.98474(16) 0.64612(18) 0.0244(6) Uani 1 1 d . . . . .
H00N H 0.5553 1.0177 0.6672 0.029 Uiso 1 1 calc R . . . .
C00O C 0.53265(17) 0.91218(15) 0.63165(15) 0.0188(5) Uani 1 1 d . . . . .
C00P C 0.2970(2) 0.85762(19) 0.46598(19) 0.0302(7) Uani 1 1 d . . . . .
H00L H 0.2821 0.9097 0.4612 0.045 Uiso 1 1 calc GR . . . .
H00M H 0.2512 0.8273 0.4437 0.045 Uiso 1 1 calc GR . . . .
H00O H 0.3415 0.8484 0.4399 0.045 Uiso 1 1 calc GR . . . .
C00Q C 0.7235(2) 0.6968(2) 0.7229(2) 0.0372(8) Uani 1 1 d . . . . .
H00P H 0.6778 0.7106 0.7457 0.056 Uiso 1 1 calc GR . . . .
H00Q H 0.7580 0.7397 0.7216 0.056 Uiso 1 1 calc GR . . . .
H00R H 0.7537 0.6576 0.7525 0.056 Uiso 1 1 calc GR . . . .
C00R C 0.4358(2) 1.00951(17) 0.63021(19) 0.0286(6) Uani 1 1 d . . . . .
H00S H 0.4241 1.0592 0.6404 0.034 Uiso 1 1 calc R . . . .
C00S C 0.37442(19) 0.96245(16) 0.59957(18) 0.0245(6) Uani 1 1 d . . . . .
H00T H 0.3213 0.9806 0.5879 0.029 Uiso 1 1 calc R . . . .
C00T C 0.2496(2) 0.84124(19) 0.5884(2) 0.0319(7) Uani 1 1 d . . . . .
H00U H 0.2659 0.8271 0.6412 0.048 Uiso 1 1 calc GR . . . .
H00V H 0.2085 0.8073 0.5636 0.048 Uiso 1 1 calc GR . . . .
H00W H 0.2282 0.8914 0.5855 0.048 Uiso 1 1 calc GR . . . .
C00U C 0.37696(18) 0.5555(2) 0.66429(17) 0.0301(7) Uani 1 1 d . . . . .
H00X H 0.3883 0.5091 0.6917 0.045 Uiso 1 1 calc GR . . . .
H00Y H 0.3191 0.5618 0.6494 0.045 Uiso 1 1 calc GR . . . .
H H 0.3991 0.5965 0.6967 0.045 Uiso 1 1 calc GR . . . .
C00V C 0.7626(3) 0.6542(2) 0.6021(3) 0.0512(12) Uani 1 1 d . . . . .
H00Z H 0.7974 0.6164 0.6294 0.077 Uiso 1 1 calc GR . . . .
HA H 0.7931 0.6995 0.5997 0.077 Uiso 1 1 calc GR . . . .
HB H 0.7416 0.6368 0.5511 0.077 Uiso 1 1 calc GR . . . .
C00W C 0.6718(3) 0.9227(3) 0.7105(3) 0.0566(13) Uani 1 1 d . . . . .
H00 H 0.6759 0.9756 0.7015 0.085 Uiso 1 1 calc GR . . . .
HC H 0.7252 0.9006 0.7181 0.085 Uiso 1 1 calc GR . . . .
HD H 0.6484 0.9148 0.7554 0.085 Uiso 1 1 calc GR . . . .
C00X C 0.6541(3) 0.9011(4) 0.5739(3) 0.0666(16) Uani 1 1 d . . . . .
H0AA H 0.6205 0.8778 0.5305 0.100 Uiso 1 1 calc GR . . . .
HE H 0.7080 0.8803 0.5808 0.100 Uiso 1 1 calc GR . . . .
HF H 0.6566 0.9542 0.5654 0.100 Uiso 1 1 calc GR . . . .

loop_
_atom_site_aniso_label
_atom_site_aniso_U_11
_atom_site_aniso_U_22
_atom_site_aniso_U_33
_atom_site_aniso_U_23
_atom_site_aniso_U_13
_atom_site_aniso_U_12
Ag01 0.01313(11) 0.00979(11) 0.00859(10) 0.000 0.00249(8) 0.000
Ga02 0.0233(2) 0.01313(19) 0.01648(19) 0.000 -0.00056(15) 0.000
Cl03 0.0399(4) 0.0349(4) 0.0204(3) -0.0087(3) 0.0068(3) 0.0004(3)
Cl04 0.0258(4) 0.0273(4) 0.0488(5) -0.0200(3) -0.0076(3) 0.0043(3)
N005 0.0157(9) 0.0128(9) 0.0096(9) 0.0000(7) 0.0020(7) 0.0026(7)
N006 0.0187(10) 0.0128(9) 0.0105(9) 0.0008(7) 0.0033(7) 0.0026(8)
C007 0.0128(10) 0.0118(10) 0.0118(10) 0.0002(8) 0.0018(8) 0.0014(8)
C008 0.0225(12) 0.0186(12) 0.0102(10) -0.0003(9) 0.0035(9) 0.0037(10)
C009 0.0138(10) 0.0178(11) 0.0141(10) -0.0025(9) 0.0040(8) 0.0008(9)
C00A 0.0234(12) 0.0187(12) 0.0108(10) 0.0006(9) 0.0043(9) 0.0030(10)
C00B 0.0212(12) 0.0106(10) 0.0117(10) 0.0019(8) 0.0041(9) 0.0025(9)
C00C 0.0166(11) 0.0186(12) 0.0237(13) -0.0013(10) 0.0064(10) -0.0013(10)
C00D 0.0170(11) 0.0121(10) 0.0112(10) 0.0000(8) 0.0044(8) 0.0034(8)
C00E 0.0148(11) 0.0211(12) 0.0165(11) -0.0002(9) 0.0023(9) 0.0044(9)
C00F 0.0183(12) 0.0135(11) 0.0190(12) -0.0004(9) 0.0046(9) 0.0022(9)
C00G 0.0191(12) 0.0157(11) 0.0183(12) 0.0018(9) 0.0035(9) 0.0056(9)
C00H 0.0143(10) 0.0140(11) 0.0120(10) -0.0011(8) 0.0016(8) 0.0023(8)
C00I 0.0195(12) 0.0191(12) 0.0274(14) -0.0043(11) 0.0029(10) 0.0044(10)
C00J 0.0136(10) 0.0161(11) 0.0158(11) -0.0015(9) 0.0027(8) 0.0014(9)
C00K 0.0212(13) 0.0208(13) 0.0229(13) -0.0014(10) 0.0033(10) -0.0027(10)
C00L 0.0213(12) 0.0222(13) 0.0199(12) -0.0061(10) 0.0000(10) 0.0000(10)
C00M 0.0219(12) 0.0156(11) 0.0176(12) -0.0007(9) 0.0036(9) 0.0028(10)
C00N 0.0283(15) 0.0151(12) 0.0279(14) -0.0020(11) 0.0000(11) -0.0023(11)
C00O 0.0228(13) 0.0163(11) 0.0166(12) 0.0026(9) 0.0022(10) 0.0008(10)
C00P 0.0258(15) 0.0337(16) 0.0282(15) -0.0076(13) -0.0023(12) 0.0053(13)
C00Q 0.0404(19) 0.042(2) 0.0274(16) -0.0044(15) 0.0016(14) -0.0178(16)
C00R 0.0365(17) 0.0145(12) 0.0336(16) -0.0045(12) 0.0029(13) 0.0054(12)
C00S 0.0265(14) 0.0165(12) 0.0295(15) -0.0018(11) 0.0026(11) 0.0078(11)
C00T 0.0301(16) 0.0275(16) 0.0402(18) -0.0061(14) 0.0120(14) 0.0014(13)
C00U 0.0182(13) 0.055(2) 0.0170(13) -0.0088(13) 0.0039(10) 0.0049(13)
C00V 0.048(2) 0.0347(19) 0.084(3) -0.019(2) 0.048(2) -0.0142(17)
C00W 0.038(2) 0.080(3) 0.044(2) -0.023(2) -0.0128(18) 0.015(2)
C00X 0.036(2) 0.128(5) 0.040(2) 0.013(3) 0.0170(18) 0.005(3)

loop_
_atom_type_symbol
_atom_type_description
_atom_type_scat_dispersion_real
_atom_type_scat_dispersion_imag
_atom_type_scat_source
C C 0.0033 0.0016 'International Tables Vol C Tables 4.2.6.8 and 6.1.1.4'
H H 0.0000 0.0000 'International Tables Vol C Tables 4.2.6.8 and 6.1.1.4'
Ag Ag -0.8971 1.1015 'International Tables Vol C Tables 4.2.6.8 and 6.1.1.4'
Cl Cl 0.1484 0.1585 'International Tables Vol C Tables 4.2.6.8 and 6.1.1.4'
Ga Ga 0.2307 1.6083 'International Tables Vol C Tables 4.2.6.8 and 6.1.1.4'
N N 0.0061 0.0033 'International Tables Vol C Tables 4.2.6.8 and 6.1.1.4'

loop_
_geom_angle_atom_site_label_1
_geom_angle_atom_site_label_2
_geom_angle_atom_site_label_3
_geom_angle
_geom_angle_site_symmetry_1
_geom_angle_site_symmetry_3
_geom_angle_publ_flag
C007 Ag01 C007 179.55(13) 2_656 . ?
Cl03 Ga02 Cl03 108.37(5) 2_655 . ?
Cl03 Ga02 Cl04 108.77(3) 2_655 2_655 ?
Cl03 Ga02 Cl04 110.28(4) . 2_655 ?
Cl03 Ga02 Cl04 110.28(4) 2_655 . ?
Cl03 Ga02 Cl04 108.77(3) . . ?
Cl04 Ga02 Cl04 110.34(5) 2_655 . ?
C007 N005 C008 111.7(2) . . ?
C007 N005 C00D 126.0(2) . . ?
C008 N005 C00D 121.6(2) . . ?
C007 N006 C00A 111.7(2) . . ?
C007 N006 C00B 125.8(2) . . ?
C00A N006 C00B 122.4(2) . . ?
N005 C007 Ag01 128.37(17) . . ?
N005 C007 N006 103.7(2) . . ?
N006 C007 Ag01 127.89(17) . . ?
C00A C008 N005 106.4(2) . . ?
C00D C009 C00C 122.4(2) . . ?
C00E C009 C00C 120.8(2) . . ?
C00E C009 C00D 116.8(2) . . ?
C008 C00A N006 106.5(2) . . ?
C00M C00B N006 118.1(2) . . ?
C00M C00B C00O 123.4(2) . . ?
C00O C00B N006 118.4(2) . . ?
C009 C00C C00Q 111.1(2) . . ?
C009 C00C C00V 112.2(2) . . ?
C00V C00C C00Q 111.4(3) . . ?
C009 C00D N005 117.4(2) . . ?
C00H C00D N005 118.9(2) . . ?
C00H C00D C009 123.6(2) . . ?
C00G C00E C009 121.0(2) . . ?
C00G C00F C00H 120.5(2) . . ?
C00E C00G C00F 120.9(2) . . ?
C00D C00H C00F 117.2(2) . . ?
C00D C00H C00J 122.4(2) . . ?
C00F C00H C00J 120.4(2) . . ?
C00M C00I C00P 109.9(3) . . ?
C00M C00I C00T 112.7(2) . . ?
C00P C00I C00T 110.0(3) . . ?
C00H C00J C00L 112.4(2) . . ?
C00H C00J C00U 108.9(2) . . ?
C00U C00J C00L 110.3(2) . . ?
C00W C00K C00O 113.3(3) . . ?
C00X C00K C00O 110.9(3) . . ?
C00X C00K C00W 109.4(4) . . ?
C00B C00M C00I 122.7(2) . . ?
C00B C00M C00S 116.9(3) . . ?
C00S C00M C00I 120.3(3) . . ?
C00R C00N C00O 120.9(3) . . ?
C00B C00O C00K 122.0(2) . . ?
C00N C00O C00B 117.3(3) . . ?
C00N C00O C00K 120.5(3) . . ?
C00S C00R C00N 120.6(3) . . ?
C00R C00S C00M 120.9(3) . . ?

loop_
_geom_bond_atom_site_label_1
_geom_bond_atom_site_label_2
_geom_bond_distance
_geom_bond_site_symmetry_2
_geom_bond_publ_flag
Ag01 C007 2.109(2) 2_656 ?
Ag01 C007 2.109(2) . ?
Ga02 Cl03 2.1766(8) . ?
Ga02 Cl03 2.1766(8) 2_655 ?
Ga02 Cl04 2.1779(8) . ?
Ga02 Cl04 2.1779(8) 2_655 ?
N005 C007 1.358(3) . ?
N005 C008 1.390(3) . ?
N005 C00D 1.443(3) . ?
N006 C007 1.363(3) . ?
N006 C00A 1.387(3) . ?
N006 C00B 1.442(3) . ?
C008 C00A 1.354(4) . ?
C009 C00C 1.517(4) . ?
C009 C00D 1.405(3) . ?
C009 C00E 1.401(4) . ?
C00B C00M 1.398(4) . ?
C00B C00O 1.400(4) . ?
C00C C00Q 1.534(4) . ?
C00C C00V 1.522(4) . ?
C00D C00H 1.401(4) . ?
C00E C00G 1.387(4) . ?
C00F C00G 1.391(4) . ?
C00F C00H 1.403(3) . ?
C00H C00J 1.516(3) . ?
C00I C00M 1.520(4) . ?
C00I C00P 1.533(4) . ?
C00I C00T 1.539(4) . ?
C00J C00L 1.530(4) . ?
C00J C00U 1.525(4) . ?
C00K C00O 1.522(4) . ?
C00K C00W 1.521(5) . ?
C00K C00X 1.506(5) . ?
C00M C00S 1.404(4) . ?
C00N C00O 1.393(4) . ?
C00N C00R 1.386(4) . ?
C00R C00S 1.386(4) . ?
